data_2002155
loop_
_publ_author_name
'Wedel, B'
'Sugiyama, K'
'Mueller-Buschbaum, Hk'

_publ_section_title
;
Verknuepfung von (Te O6)6 und (Te O6)3 (Ni O6)3sechringen durch Te Ni
O9-Oktaederdoppel in Pb3 Ni4.5 Te2.5 O15
;
_journal_name_full
;
Zeitschrift fuer Naturforschung, Teil B. Anorganische Chemie,
Organische Chemie (42,1987-)
;
_journal_page_first 527
_journal_page_last 531
_journal_volume 53
_journal_year 1998
_chemical_formula_structural 'Pb3 (Ni4.5 Te2.5 O15)'
_chemical_formula_sum 'Ni4.5 O15 Pb3 Te2.5'
_chemical_name_systematic 'Lead nickel tellurium oxide (3/4.5/2.5/15)'
_space_group_IT_number 182
_symmetry_cell_setting hexagonal
_symmetry_Int_Tables_number 182
_symmetry_space_group_name_Hall 'P 6c 2c'
_symmetry_space_group_name_H-M 'P 63 2 2'
_cell_angle_alpha 90
_cell_angle_beta 90
_cell_angle_gamma 120
_cell_formula_units_Z 4
_cell_length_a 10.2579(10)
_cell_length_b 10.2579(10)
_cell_length_c 13.554(5)
_cell_volume 1235.1
_refine_ls_R_factor_all 0.061
_cod_database_code 2002155

loop_
_symmetry_equiv_pos_as_xyz
x,y,z
-y,x-y,z
y-x,-x,z
y,x,-z
x-y,-y,-z
-x,y-x,-z
-x,-y,1/2+z
y,y-x,1/2+z
x-y,x,1/2+z
-y,-x,1/2-z
y-x,y,1/2-z
x,x-y,1/2-z

loop_
_atom_site_aniso_label
_atom_site_aniso_U_11
_atom_site_aniso_U_12
_atom_site_aniso_U_13
_atom_site_aniso_U_22
_atom_site_aniso_U_23
_atom_site_aniso_U_33
Pb1 0.01626(12) 0.00965(9) 0.00001(14) 0.01929(18) .0000(3) 0.01225(16)
Pb2 0.0187(2) 0.00936(10) 0.0038(4) 0.01952(14) 0.00189(19) 0.0278(2)
Te1 0.00740(18) 0.00370(9) 0. 0.00740(18) 0. 0.0032(3)
Te2 0.0069(3) 0.00345(13) 0. 0.00748(18) .0000(3) 0.0042(2)
Ni1 0.0107(4) 0.0054(2) 0. 0.0107(4) 0. 0.0033(6)
Ni2 0.0082(3) 0.0038(4) -0.0006(6) 0.0082(3) -0.0006(6) 0.0058(5)
Ni3 0.0083(2) 0.0035(3) 0.0004(4) 0.0083(2) 0.0004(4) 0.0072(5)
Ni4 0.0127(6) 0.0064(3) 0. 0.0127(6) 0. 0.0118(10)
O1 0.0109(16) 0.0085(16) 0.0013(16) 0.0113(19) -0.0002(19) 0.006(2)
O2 0.0096(18) 0.0029(17) 0.0021(17) 0.008(2) .000(2) 0.007(2)
O3 0.019(2) 0.009(2) -0.001(2) 0.012(2) -0.001(2) 0.010(3)
O4 0.007(2) 0.002(2) -0.0003(18) 0.013(2) -0.001(2) 0.003(2)
O5 0.0118(16) 0.0072(14) 0.001(3) 0.0137(18) -0.005(2) 0.007(2)

loop_
_atom_site_label
_atom_site_type_symbol
_atom_site_symmetry_multiplicity
_atom_site_Wyckoff_symbol
_atom_site_fract_x
_atom_site_fract_y
_atom_site_fract_z
_atom_site_occupancy
_atom_site_attached_hydrogens
_atom_site_calc_flag
Pb1 Pb2+ 6 g 0.73556(4) 0. 0.5 1. 0 d
Pb2 Pb2+ 6 g 0. 0.38718(5) 0.5 1. 0 d
Te1 Te6+ 4 f 0.6667 0.3333 0.59808(6) 1. 0 d
Te2 Te6+ 6 h 0.33482(9) 0.16741(5) 0.25 1. 0 d
Ni1 Ni2+ 4 f 0.6667 0.3333 0.38830(13) 1. 0 d
Ni2 Ni2+ 6 h 0.16905(11) -0.16905(11) 0.25 1. 0 d
Ni3 Ni2+ 6 h 0.49696(13) 0.50304(13) 0.25 1. 0 d
Ni4 Ni2+ 2 b 0. 0. 0.25 1. 0 d
O1 O2- 12 i 0.3357(6) 0.0084(8) 0.1716(4) 1. 0 d
O2 O2- 12 i 0.1779(6) 0.0123(8) 0.3281(4) 1. 0 d
O3 O2- 12 i 0.4843(8) 0.3271(9) 0.1697(6) 1. 0 d
O4 O2- 12 i 0.1704(7) -0.3299(9) 0.1644(5) 1. 0 d
O5 O2- 12 i 0.6537(6) 0.1789(6) 0.5025(6) 1. 0 d

loop_
_atom_type_symbol
_atom_type_oxidation_number
Pb2+ 2.000
Te6+ 6.000
Ni2+ 2.000
O2- -2.000
